data_7013504
loop_
_publ_author_name
'Doyle, Robert P.'
'Kruger, Paul E.'
'Moubaraki, Boujemaa'
'Murray, Keith S.'
'Nieuwenhuyzen, Mark'

_publ_section_title
;
 Synthesis and structural and magnetic characterisation of tetranuclear
 Cu(ii) complexes possessing novel [Cu4(&#xFFFD;4-PO4)2(&#xFFFD;2-CO3)]
 butterfly cores that exhibit supramolecular isomerismElectronic
 supplementary information (ESI) available: Figs. S1?3: Selected views
 of the 3D H-bonded water networks encapsulating 1, 1a and 2 showing
 oxygen?oxygen close contacts. See
 http://www.rsc.org/suppdata/dt/b3/b309275e/
;
_journal_issue 22
_journal_name_full 'Dalton Transactions'
_journal_page_first 4230
_journal_paper_doi 10.1039/b309275e
_journal_year 2003
_chemical_formula_sum 'C49 H79 Cu4 N8 O32.5 P2'
_chemical_formula_weight 1616.27
_chemical_name_systematic
;
?
;
_space_group_IT_number 2
_symmetry_cell_setting triclinic
_symmetry_space_group_name_Hall '-P 1'
_symmetry_space_group_name_H-M 'P -1'
_atom_sites_solution_hydrogens geom
_atom_sites_solution_primary direct
_atom_sites_solution_secondary difmap
_audit_creation_method SHELXL-97
_cell_angle_alpha 97.999(10)
_cell_angle_beta 100.838(10)
_cell_angle_gamma 114.495(10)
_cell_formula_units_Z 2
_cell_length_a 12.4810(17)
_cell_length_b 14.7144(18)
_cell_length_c 20.655(3)
_cell_measurement_reflns_used 26
_cell_measurement_temperature 153(2)
_cell_measurement_theta_max 12.47
_cell_measurement_theta_min 4.90
_cell_volume 3288.8(9)
_computing_cell_refinement 'Bruker XSCANS'
_computing_data_collection 'Bruker XSCANS'
_computing_data_reduction 'Bruker SHELXTL'
_computing_molecular_graphics 'Bruker SHELXTL'
_computing_publication_material 'Bruker SHELXTL'
_computing_structure_refinement 'SHELXL-97 (Sheldrick, 1997)'
_computing_structure_solution 'SHELXS-97 (Sheldrick, 1990)'
_diffrn_ambient_temperature 153(2)
_diffrn_measured_fraction_theta_full 0.981
_diffrn_measured_fraction_theta_max 0.981
_diffrn_measurement_device_type 'Bruker P4'
_diffrn_measurement_method '\w scans'
_diffrn_radiation_monochromator graphite
_diffrn_radiation_source 'fine-focus sealed tube'
_diffrn_radiation_type MoK\a
_diffrn_radiation_wavelength 0.71073
_diffrn_reflns_av_R_equivalents 0.0221
_diffrn_reflns_av_sigmaI/netI 0.0615
_diffrn_reflns_limit_h_max 0
_diffrn_reflns_limit_h_min -14
_diffrn_reflns_limit_k_max 16
_diffrn_reflns_limit_k_min -15
_diffrn_reflns_limit_l_max 24
_diffrn_reflns_limit_l_min -24
_diffrn_reflns_number 11941
_diffrn_reflns_theta_full 25.00
_diffrn_reflns_theta_max 25.00
_diffrn_reflns_theta_min 2.02
_diffrn_standards_interval_count 97
_diffrn_standards_number 3
_exptl_absorpt_coefficient_mu 1.421
_exptl_absorpt_correction_T_max 0.9452
_exptl_absorpt_correction_T_min 0.8070
_exptl_absorpt_correction_type empirical
_exptl_absorpt_process_details 'Psi Scans'
_exptl_crystal_colour Blue
_exptl_crystal_density_diffrn 1.628
_exptl_crystal_density_meas ?
_exptl_crystal_density_method .
_exptl_crystal_description 'Irregular block'
_exptl_crystal_F_000 1662
_exptl_crystal_size_max 0.36
_exptl_crystal_size_mid 0.28
_exptl_crystal_size_min 0.20
_refine_diff_density_max 1.371
_refine_diff_density_min -1.010
_refine_diff_density_rms 0.133
_refine_ls_extinction_method none
_refine_ls_goodness_of_fit_ref 1.016
_refine_ls_hydrogen_treatment mixed
_refine_ls_matrix_type full
_refine_ls_number_parameters 786
_refine_ls_number_reflns 11366
_refine_ls_number_restraints 0
_refine_ls_restrained_S_all 1.016
_refine_ls_R_factor_all 0.1104
_refine_ls_R_factor_gt 0.0748
_refine_ls_shift/su_max 0.022
_refine_ls_shift/su_mean 0.000
_refine_ls_structure_factor_coef Fsqd
_refine_ls_weighting_details 'calc w=1/[\s^2^(Fo^2^)+(0.1035P)^2^+18.2607P] where P=(Fo^2^+2Fc^2^)/3'
_refine_ls_weighting_scheme calc
_refine_ls_wR_factor_gt 0.1866
_refine_ls_wR_factor_ref 0.2114
_reflns_number_gt 7933
_reflns_number_total 11366
_reflns_threshold_expression >2sigma(I)
_cod_data_source_file b309275e.txt
_cod_data_source_block 2
_cod_depositor_comments
;
The following automatic conversions were performed:
'_symmetry_cell_setting' value 'Triclinic' changed to 'triclinic'
according to '/home/saulius/struct/CIF-dictionaries/cif_core.dic'
dictionary named 'cif_core.dic' version 2.4.1 from 2010-06-29.

Automatic conversion script
Id: cif_fix_enum 1527 2010-12-29 10:47:43Z saulius 
;
_cod_original_cell_volume 3288.7(7)
_cod_original_sg_symbol_H-M P-1
_cod_original_formula_sum 'C49 H79 Cu4 N8 O32.50 P2'
_cod_database_code 7013504

loop_
_symmetry_equiv_pos_as_xyz
'x, y, z'
'-x, -y, -z'

loop_
_atom_site_label
_atom_site_type_symbol
_atom_site_fract_x
_atom_site_fract_y
_atom_site_fract_z
_atom_site_U_iso_or_equiv
_atom_site_adp_type
_atom_site_occupancy
_atom_site_symmetry_multiplicity
_atom_site_calc_flag
_atom_site_refinement_flags
_atom_site_disorder_assembly
_atom_site_disorder_group
Cu1 Cu 0.92949(8) 0.61203(6) 0.32935(4) 0.0286(2) Uani 1 1 d . . .
Cu2 Cu 1.18832(8) 0.80699(7) 0.34333(5) 0.0341(3) Uani 1 1 d . . .
Cu3 Cu 0.79884(8) 0.59552(6) 0.16748(4) 0.0275(2) Uani 1 1 d . . .
Cu4 Cu 0.99180(8) 0.82769(7) 0.15989(5) 0.0318(2) Uani 1 1 d . . .
P1 P 0.9397(2) 0.81369(14) 0.30088(11) 0.0344(5) Uani 1 1 d . . .
O11 O 0.8870(5) 0.7239(4) 0.3356(3) 0.0387(13) Uani 1 1 d . . .
O12 O 1.0811(5) 0.8712(4) 0.3278(3) 0.0371(13) Uani 1 1 d . . .
O13 O 0.9021(4) 0.7669(4) 0.2233(3) 0.0325(12) Uani 1 1 d . . .
O14 O 0.8867(6) 0.8880(4) 0.3156(3) 0.0474(15) Uani 1 1 d . . .
P2 P 1.07524(17) 0.66865(14) 0.19702(10) 0.0273(4) Uani 1 1 d . . .
O21 O 0.9443(4) 0.5870(4) 0.1557(2) 0.0298(11) Uani 1 1 d . . .
O22 O 1.1058(5) 0.7730(4) 0.1788(3) 0.0316(11) Uani 1 1 d . . .
O23 O 1.0817(4) 0.6822(3) 0.2739(2) 0.0277(11) Uani 1 1 d . . .
O24 O 1.1676(5) 0.6338(4) 0.1804(3) 0.0329(12) Uani 1 1 d . . .
C3 C 0.7090(7) 0.4478(6) 0.2455(4) 0.0343(17) Uani 1 1 d . . .
O31 O 0.8018(4) 0.5346(4) 0.2448(3) 0.0349(12) Uani 1 1 d . . .
O32 O 0.7017(5) 0.4277(5) 0.3025(3) 0.0486(15) Uani 1 1 d . . .
O33 O 0.6344(5) 0.3904(4) 0.1894(3) 0.0455(14) Uani 1 1 d . . .
N1A N 1.0256(6) 0.6638(5) 0.4287(3) 0.0353(15) Uani 1 1 d . . .
C2A C 1.0387(8) 0.7446(6) 0.4739(4) 0.049(2) Uani 1 1 d . . .
H2AA H 1.0017 0.7859 0.4596 0.058 Uiso 1 1 calc R . .
C3A C 1.1059(9) 0.7702(8) 0.5424(5) 0.063(3) Uani 1 1 d . . .
H3AA H 1.1130 0.8271 0.5742 0.075 Uiso 1 1 calc R . .
C4A C 1.1606(9) 0.7113(9) 0.5619(5) 0.066(3) Uani 1 1 d . . .
H4AA H 1.2093 0.7292 0.6073 0.079 Uiso 1 1 calc R . .
C5A C 1.1459(7) 0.6247(8) 0.5157(5) 0.055(3) Uani 1 1 d . . .
C6A C 1.1952(8) 0.5564(10) 0.5315(5) 0.066(3) Uani 1 1 d . . .
H6AA H 1.2420 0.5690 0.5766 0.079 Uiso 1 1 calc R . .
C7A C 1.1776(8) 0.4740(10) 0.4843(5) 0.062(3) Uani 1 1 d . . .
H7AA H 1.2136 0.4309 0.4964 0.074 Uiso 1 1 calc R . .
C8A C 1.1043(8) 0.4515(8) 0.4156(5) 0.049(2) Uani 1 1 d . . .
C9A C 1.0791(9) 0.3674(8) 0.3644(5) 0.059(3) Uani 1 1 d . . .
H9AA H 1.1110 0.3206 0.3732 0.070 Uiso 1 1 calc R . .
C10A C 1.0066(9) 0.3528(7) 0.3003(5) 0.055(3) Uani 1 1 d . . .
H10A H 0.9873 0.2950 0.2651 0.066 Uiso 1 1 calc R . .
C11A C 0.9623(8) 0.4229(6) 0.2878(4) 0.0375(18) Uani 1 1 d . . .
H11A H 0.9151 0.4133 0.2433 0.045 Uiso 1 1 calc R . .
N12A N 0.9836(5) 0.5020(5) 0.3355(3) 0.0309(14) Uani 1 1 d . . .
C13A C 1.0554(7) 0.5170(6) 0.3988(4) 0.0366(18) Uani 1 1 d . . .
C14A C 1.0765(7) 0.6046(7) 0.4485(4) 0.041(2) Uani 1 1 d . . .
N1B N 1.2950(5) 0.7410(5) 0.3771(3) 0.0343(15) Uani 1 1 d . . .
C2B C 1.3007(7) 0.6582(6) 0.3442(4) 0.0400(19) Uani 1 1 d . . .
H2BA H 1.2555 0.6270 0.2979 0.048 Uiso 1 1 calc R . .
C3B C 1.3716(7) 0.6180(7) 0.3770(4) 0.047(2) Uani 1 1 d . . .
H3BA H 1.3745 0.5595 0.3530 0.056 Uiso 1 1 calc R . .
C4B C 1.4381(8) 0.6618(7) 0.4441(4) 0.049(2) Uani 1 1 d . . .
H4BA H 1.4866 0.6335 0.4660 0.059 Uiso 1 1 calc R . .
C5B C 1.4342(7) 0.7467(7) 0.4792(4) 0.049(2) Uani 1 1 d . . .
C6B C 1.4964(8) 0.7983(9) 0.5495(4) 0.060(3) Uani 1 1 d . . .
H6BA H 1.5462 0.7739 0.5746 0.072 Uiso 1 1 calc R . .
C7B C 1.4871(9) 0.8788(9) 0.5805(5) 0.069(3) Uani 1 1 d . . .
H7BA H 1.5302 0.9107 0.6270 0.083 Uiso 1 1 calc R . .
C8B C 0.9414(8) 0.8703(6) -0.0386(4) 0.044(2) Uani 1 1 d . . .
C9B C 1.3973(9) 1.0033(8) 0.5732(5) 0.063(3) Uani 1 1 d . . .
H9BA H 1.4397 1.0404 0.6190 0.076 Uiso 1 1 calc R . .
C10B C 1.3234(10) 1.0314(8) 0.5357(5) 0.066(3) Uani 1 1 d . . .
H10B H 1.3110 1.0873 0.5555 0.080 Uiso 1 1 calc R . .
C11B C 1.2620(9) 0.9789(7) 0.4661(5) 0.056(3) Uani 1 1 d . . .
H11B H 1.2109 1.0014 0.4400 0.067 Uiso 1 1 calc R . .
N12B N 1.2752(6) 0.8999(5) 0.4376(3) 0.0432(18) Uani 1 1 d . . .
C13B C 1.3508(7) 0.8701(7) 0.4762(4) 0.044(2) Uani 1 1 d . . .
C14B C 1.3604(7) 0.7844(6) 0.4434(4) 0.041(2) Uani 1 1 d . . .
N1C N 0.7567(5) 0.6123(4) 0.0718(3) 0.0272(13) Uani 1 1 d . . .
C2C C 0.8149(7) 0.6124(5) 0.0243(4) 0.0332(17) Uani 1 1 d . . .
H2CA H 0.8874 0.6043 0.0345 0.040 Uiso 1 1 calc R . .
C3C C 0.7739(7) 0.6239(5) -0.0397(4) 0.0349(18) Uani 1 1 d . . .
H3CA H 0.8181 0.6238 -0.0724 0.042 Uiso 1 1 calc R . .
C4C C 0.6684(7) 0.6355(5) -0.0558(4) 0.0359(18) Uani 1 1 d . . .
H4CA H 0.6401 0.6447 -0.0992 0.043 Uiso 1 1 calc R . .
C5C C 0.6040(7) 0.6333(5) -0.0071(4) 0.0321(17) Uani 1 1 d . . .
C6C C 0.4906(8) 0.6403(6) -0.0185(4) 0.041(2) Uani 1 1 d . . .
H6CA H 0.4565 0.6484 -0.0611 0.050 Uiso 1 1 calc R . .
C7C C 0.4316(7) 0.6356(6) 0.0309(4) 0.0400(19) Uani 1 1 d . . .
H7CA H 0.3581 0.6425 0.0225 0.048 Uiso 1 1 calc R . .
C8C C 0.4768(7) 0.6207(5) 0.0948(4) 0.0337(17) Uani 1 1 d . . .
C9C C 0.4172(7) 0.6094(6) 0.1467(4) 0.043(2) Uani 1 1 d . . .
H9CA H 0.3414 0.6122 0.1408 0.051 Uiso 1 1 calc R . .
C10C C 0.4706(8) 0.5943(6) 0.2064(5) 0.045(2) Uani 1 1 d . . .
H10C H 0.4308 0.5856 0.2417 0.054 Uiso 1 1 calc R . .
C11C C 0.5817(7) 0.5919(6) 0.2149(4) 0.0375(18) Uani 1 1 d . . .
H11C H 0.6182 0.5837 0.2570 0.045 Uiso 1 1 calc R . .
N12C N 0.6397(6) 0.6006(5) 0.1666(3) 0.0316(14) Uani 1 1 d . . .
C13C C 0.5893(6) 0.6151(5) 0.1081(4) 0.0276(15) Uani 1 1 d . . .
C14C C 0.6522(6) 0.6211(5) 0.0565(4) 0.0263(15) Uani 1 1 d . . .
N1D N 0.8626(6) 0.8688(5) 0.1227(3) 0.0359(15) Uani 1 1 d . . .
C2D C 0.7806(8) 0.8786(6) 0.1511(5) 0.046(2) Uani 1 1 d . . .
H2DA H 0.7851 0.8726 0.1966 0.056 Uiso 1 1 calc R . .
C3D C 0.6870(9) 0.8977(7) 0.1167(6) 0.058(3) Uani 1 1 d . . .
H3DA H 0.6291 0.9043 0.1384 0.069 Uiso 1 1 calc R . .
C4D C 0.6807(9) 0.9067(7) 0.0514(6) 0.058(3) Uani 1 1 d . . .
H4DA H 0.6174 0.9191 0.0273 0.070 Uiso 1 1 calc R . .
C5D C 0.7664(8) 0.8977(6) 0.0199(5) 0.047(2) Uani 1 1 d . . .
C6D C 0.7662(9) 0.9026(7) -0.0489(5) 0.055(2) Uani 1 1 d . . .
H6DA H 0.7052 0.9147 -0.0759 0.066 Uiso 1 1 calc R . .
C7D C 0.8505(9) 0.8905(6) -0.0759(5) 0.053(2) Uani 1 1 d . . .
H7DA H 0.8489 0.8956 -0.1214 0.063 Uiso 1 1 calc R . .
C8D C 1.4127(8) 0.9182(7) 0.5448(5) 0.058(3) Uani 1 1 d . . .
C9D C 1.0307(9) 0.8541(6) -0.0635(5) 0.053(2) Uani 1 1 d . . .
H9DA H 1.0335 0.8574 -0.1088 0.063 Uiso 1 1 calc R . .
C10D C 1.1130(9) 0.8338(7) -0.0234(5) 0.051(2) Uani 1 1 d . . .
H10D H 1.1732 0.8229 -0.0406 0.061 Uiso 1 1 calc R . .
C11D C 1.1096(9) 0.8286(6) 0.0441(4) 0.045(2) Uani 1 1 d . . .
H11D H 1.1671 0.8138 0.0719 0.054 Uiso 1 1 calc R . .
N12D N 1.0266(6) 0.8445(5) 0.0688(3) 0.0368(15) Uani 1 1 d . . .
C13D C 0.9467(7) 0.8662(5) 0.0290(4) 0.0358(18) Uani 1 1 d . . .
C14D C 0.8579(7) 0.8787(5) 0.0576(4) 0.0376(19) Uani 1 1 d . . .
O1W O 1.3139(5) 0.9034(4) 0.2863(3) 0.0465(15) Uani 1 1 d . . .
O2W O 1.1321(5) 0.9849(4) 0.2326(3) 0.0411(13) Uani 1 1 d . . .
O3W O 0.2110(8) 0.2193(7) 0.4547(5) 0.096(3) Uiso 1 1 d . . .
O4W O 0.6514(7) 0.8200(6) 0.3206(4) 0.076(2) Uiso 1 1 d . . .
O5W O 0.4068(6) 0.2933(5) 0.2016(3) 0.0613(18) Uiso 1 1 d . . .
O6W O 0.8830(6) 0.3884(5) 0.0939(3) 0.0543(16) Uiso 1 1 d . . .
O7W O 0.2377(6) 0.3388(5) 0.2454(3) 0.0603(17) Uiso 1 1 d . . .
O8W O 0.0581(6) 0.1343(5) 0.2288(3) 0.0607(17) Uiso 1 1 d . . .
O9W O 0.1236(5) 0.4349(4) 0.1725(3) 0.0416(13) Uiso 1 1 d . . .
O10W O 0.5720(7) 0.4951(6) 0.3740(4) 0.072(2) Uiso 1 1 d . . .
O11W O 0.7133(7) 0.7028(5) 0.4040(4) 0.0678(19) Uiso 1 1 d . . .
O12W O 0.6857(9) 0.2435(8) 0.1247(5) 0.106(3) Uiso 1 1 d . . .
O13W O 0.6119(9) 0.2203(8) 0.2962(5) 0.105(3) Uiso 1 1 d . . .
O14W O 0.3506(11) 0.3565(9) 0.3839(6) 0.131(4) Uiso 1 1 d . . .
O15W O 0.3449(15) 0.7905(12) 0.1356(8) 0.184(6) Uiso 1 1 d . . .
O16W O 0.702(2) 0.0952(17) 0.2552(10) 0.254(9) Uiso 1 1 d . . .
O17W O 0.0000 0.0000 0.5000 0.083(6) Uiso 0.50 2 d SP A 1
O17' O 0.0188(15) 0.0411(12) 0.4428(8) 0.016(3) Uiso 0.25 1 d P B 2
O18W O 0.8991(11) 0.0793(9) 0.3015(6) 0.043(3) Uiso 0.50 1 d P C 1
O18' O 0.9744(19) 0.0892(15) 0.3454(10) 0.104(6) Uiso 0.50 1 d P D 2
O19W O 0.4151(12) 0.8047(10) 0.2267(6) 0.053(3) Uiso 0.50 1 d P E 1
O19' O 0.5204(13) 0.8872(11) 0.2564(7) 0.063(4) Uiso 0.50 1 d P F 2
O20W O 0.0790(15) 0.5584(12) 0.0302(8) 0.066(4) Uiso 0.50 1 d P G 1
O20' O 0.1392(14) 0.6045(11) 0.0404(7) 0.056(3) Uiso 0.50 1 d P H 2
O21W O 0.3671(12) 0.0913(10) 0.2072(7) 0.058(3) Uiso 0.50 1 d P I 1
O21' O 0.378(3) 0.170(3) 0.2719(19) 0.217(14) Uiso 0.50 1 d P J 2
O22W O 0.409(3) 0.896(2) 0.0083(14) 0.160(10) Uiso 0.50 1 d P K 1
O22' O 0.432(3) 0.961(2) 0.1269(15) 0.174(11) Uiso 0.50 1 d P L 2

loop_
_atom_site_aniso_label
_atom_site_aniso_U_11
_atom_site_aniso_U_22
_atom_site_aniso_U_33
_atom_site_aniso_U_23
_atom_site_aniso_U_13
_atom_site_aniso_U_12
Cu1 0.0300(5) 0.0251(5) 0.0293(5) 0.0084(4) 0.0126(4) 0.0090(4)
Cu2 0.0311(5) 0.0262(5) 0.0368(5) 0.0016(4) 0.0161(4) 0.0042(4)
Cu3 0.0290(5) 0.0276(5) 0.0299(5) 0.0104(4) 0.0121(4) 0.0136(4)
Cu4 0.0369(5) 0.0249(5) 0.0418(5) 0.0135(4) 0.0210(4) 0.0156(4)
P1 0.0442(12) 0.0240(10) 0.0451(12) 0.0119(8) 0.0294(10) 0.0165(9)
O11 0.047(3) 0.034(3) 0.051(3) 0.018(3) 0.034(3) 0.022(3)
O12 0.036(3) 0.023(3) 0.044(3) 0.003(2) 0.017(2) 0.005(2)
O13 0.032(3) 0.027(3) 0.044(3) 0.011(2) 0.021(2) 0.014(2)
O14 0.060(4) 0.037(3) 0.066(4) 0.021(3) 0.044(3) 0.027(3)
P2 0.0294(10) 0.0231(9) 0.0331(10) 0.0073(7) 0.0150(8) 0.0123(8)
O21 0.032(3) 0.027(3) 0.031(3) 0.005(2) 0.010(2) 0.014(2)
O22 0.035(3) 0.031(3) 0.038(3) 0.014(2) 0.023(2) 0.016(2)
O23 0.026(3) 0.020(2) 0.036(3) 0.007(2) 0.016(2) 0.005(2)
O24 0.034(3) 0.031(3) 0.043(3) 0.010(2) 0.020(2) 0.019(2)
C3 0.038(4) 0.035(4) 0.033(4) 0.017(3) 0.015(4) 0.014(4)
O31 0.028(3) 0.029(3) 0.040(3) 0.017(2) 0.005(2) 0.005(2)
O32 0.037(3) 0.064(4) 0.035(3) 0.023(3) 0.012(3) 0.010(3)
O33 0.045(3) 0.038(3) 0.035(3) 0.007(3) -0.001(3) 0.007(3)
N1A 0.032(3) 0.036(4) 0.030(3) 0.009(3) 0.016(3) 0.004(3)
C2A 0.051(5) 0.039(5) 0.041(5) 0.003(4) 0.024(4) 0.003(4)
C3A 0.049(6) 0.066(7) 0.035(5) 0.001(5) 0.020(4) -0.010(5)
C4A 0.036(5) 0.088(8) 0.027(5) 0.005(5) 0.008(4) -0.013(5)
C5A 0.025(4) 0.084(7) 0.040(5) 0.027(5) 0.014(4) 0.004(5)
C6A 0.030(5) 0.117(10) 0.052(6) 0.037(7) 0.017(4) 0.027(6)
C7A 0.040(5) 0.109(9) 0.068(7) 0.066(7) 0.029(5) 0.043(6)
C8A 0.037(5) 0.069(6) 0.067(6) 0.048(5) 0.035(4) 0.031(5)
C9A 0.063(6) 0.079(7) 0.080(7) 0.055(6) 0.051(6) 0.050(6)
C10A 0.074(7) 0.057(6) 0.065(6) 0.030(5) 0.047(6) 0.042(5)
C11A 0.051(5) 0.038(4) 0.038(4) 0.020(4) 0.026(4) 0.024(4)
N12A 0.031(3) 0.039(4) 0.031(3) 0.017(3) 0.018(3) 0.017(3)
C13A 0.031(4) 0.047(5) 0.043(5) 0.028(4) 0.025(4) 0.017(4)
C14A 0.029(4) 0.050(5) 0.036(4) 0.016(4) 0.012(4) 0.006(4)
N1B 0.022(3) 0.036(4) 0.031(3) 0.005(3) 0.009(3) 0.001(3)
C2B 0.029(4) 0.048(5) 0.032(4) 0.002(4) 0.011(3) 0.008(4)
C3B 0.033(5) 0.067(6) 0.046(5) 0.018(4) 0.018(4) 0.023(4)
C4B 0.031(4) 0.068(6) 0.042(5) 0.015(4) 0.008(4) 0.018(4)
C5B 0.023(4) 0.063(6) 0.044(5) 0.007(4) 0.010(4) 0.005(4)
C6B 0.030(5) 0.094(8) 0.030(5) 0.002(5) 0.004(4) 0.009(5)
C7B 0.039(5) 0.098(9) 0.030(5) 0.003(5) 0.008(4) -0.003(6)
C8B 0.051(5) 0.024(4) 0.048(5) 0.009(4) 0.015(4) 0.009(4)
C9B 0.049(6) 0.059(6) 0.043(6) -0.007(5) 0.019(5) -0.008(5)
C10B 0.064(7) 0.051(6) 0.058(7) -0.016(5) 0.036(6) 0.003(5)
C11B 0.057(6) 0.042(5) 0.056(6) -0.001(4) 0.033(5) 0.007(4)
N12B 0.041(4) 0.027(3) 0.041(4) -0.005(3) 0.019(3) -0.004(3)
C13B 0.025(4) 0.047(5) 0.038(5) 0.005(4) 0.017(4) -0.006(4)
C14B 0.023(4) 0.047(5) 0.037(4) 0.005(4) 0.017(3) -0.001(4)
N1C 0.027(3) 0.025(3) 0.029(3) 0.007(2) 0.008(3) 0.011(3)
C2C 0.039(4) 0.027(4) 0.036(4) 0.006(3) 0.022(4) 0.012(3)
C3C 0.042(5) 0.028(4) 0.028(4) 0.004(3) 0.016(3) 0.009(3)
C4C 0.045(5) 0.022(4) 0.027(4) 0.003(3) 0.006(3) 0.005(3)
C5C 0.037(4) 0.023(4) 0.030(4) 0.002(3) 0.006(3) 0.010(3)
C6C 0.047(5) 0.026(4) 0.043(5) 0.005(3) -0.002(4) 0.015(4)
C7C 0.030(4) 0.037(4) 0.054(5) 0.007(4) 0.003(4) 0.020(4)
C8C 0.031(4) 0.025(4) 0.039(4) 0.001(3) 0.005(3) 0.012(3)
C9C 0.032(4) 0.036(4) 0.058(6) -0.001(4) 0.016(4) 0.016(4)
C10C 0.044(5) 0.046(5) 0.058(6) 0.014(4) 0.031(4) 0.023(4)
C11C 0.041(5) 0.041(4) 0.041(5) 0.014(4) 0.023(4) 0.023(4)
N12C 0.036(4) 0.032(3) 0.035(3) 0.013(3) 0.017(3) 0.018(3)
C13C 0.025(4) 0.022(4) 0.031(4) 0.003(3) 0.010(3) 0.007(3)
C14C 0.024(4) 0.020(3) 0.031(4) 0.005(3) 0.008(3) 0.006(3)
N1D 0.039(4) 0.025(3) 0.045(4) 0.010(3) 0.013(3) 0.016(3)
C2D 0.051(5) 0.032(4) 0.067(6) 0.018(4) 0.025(5) 0.023(4)
C3D 0.040(5) 0.056(6) 0.080(7) 0.014(5) 0.015(5) 0.025(5)
C4D 0.040(5) 0.051(6) 0.089(8) 0.026(5) 0.015(5) 0.024(5)
C5D 0.041(5) 0.033(4) 0.056(6) 0.010(4) 0.006(4) 0.009(4)
C6D 0.048(6) 0.038(5) 0.063(6) 0.013(4) -0.004(5) 0.013(4)
C7D 0.062(6) 0.032(5) 0.043(5) 0.012(4) -0.001(5) 0.008(4)
C8D 0.040(5) 0.057(6) 0.038(5) -0.008(4) 0.021(4) -0.013(4)
C9D 0.078(7) 0.026(4) 0.044(5) 0.010(4) 0.022(5) 0.011(4)
C10D 0.068(6) 0.040(5) 0.051(5) 0.014(4) 0.034(5) 0.022(5)
C11D 0.062(6) 0.042(5) 0.054(5) 0.025(4) 0.038(5) 0.031(4)
N12D 0.047(4) 0.029(3) 0.043(4) 0.019(3) 0.021(3) 0.019(3)
C13D 0.036(4) 0.020(4) 0.045(5) 0.010(3) 0.015(4) 0.004(3)
C14D 0.032(4) 0.018(4) 0.054(5) 0.007(3) 0.009(4) 0.006(3)
O1W 0.033(3) 0.045(3) 0.056(4) 0.020(3) 0.021(3) 0.006(3)
O2W 0.043(3) 0.028(3) 0.051(3) 0.008(2) 0.024(3) 0.010(2)

loop_
_atom_type_symbol
_atom_type_description
_atom_type_scat_dispersion_real
_atom_type_scat_dispersion_imag
_atom_type_scat_source
C C 0.0033 0.0016 'International Tables Vol C Tables 4.2.6.8 and 6.1.1.4'
H H 0.0000 0.0000 'International Tables Vol C Tables 4.2.6.8 and 6.1.1.4'
N N 0.0061 0.0033 'International Tables Vol C Tables 4.2.6.8 and 6.1.1.4'
O O 0.0106 0.0060 'International Tables Vol C Tables 4.2.6.8 and 6.1.1.4'
P P 0.1023 0.0942 'International Tables Vol C Tables 4.2.6.8 and 6.1.1.4'
Cu Cu 0.3201 1.2651 'International Tables Vol C Tables 4.2.6.8 and 6.1.1.4'

loop_
_geom_angle_atom_site_label_1
_geom_angle_atom_site_label_2
_geom_angle_atom_site_label_3
_geom_angle
_geom_angle_site_symmetry_1
_geom_angle_site_symmetry_3
_geom_angle_publ_flag
O11 Cu1 O31 92.0(2) . . ?
O11 Cu1 N12A 172.8(2) . . ?
O31 Cu1 N12A 94.7(2) . . ?
O11 Cu1 N1A 91.2(3) . . ?
O31 Cu1 N1A 163.1(2) . . ?
N12A Cu1 N1A 81.7(3) . . ?
O11 Cu1 O23 95.60(19) . . ?
O31 Cu1 O23 93.46(19) . . ?
N12A Cu1 O23 86.6(2) . . ?
N1A Cu1 O23 102.7(2) . . ?
O23 Cu2 O12 95.0(2) . . ?
O23 Cu2 N12B 158.3(2) . . ?
O12 Cu2 N12B 91.3(3) . . ?
O23 Cu2 N1B 89.9(2) . . ?
O12 Cu2 N1B 169.2(2) . . ?
N12B Cu2 N1B 80.8(3) . . ?
O23 Cu2 O1W 102.0(2) . . ?
O12 Cu2 O1W 92.5(2) . . ?
N12B Cu2 O1W 98.4(2) . . ?
N1B Cu2 O1W 95.9(2) . . ?
O21 Cu3 O31 91.2(2) . . ?
O21 Cu3 N12C 172.6(2) . . ?
O31 Cu3 N12C 94.8(2) . . ?
O21 Cu3 N1C 91.4(2) . . ?
O31 Cu3 N1C 161.7(2) . . ?
N12C Cu3 N1C 81.5(2) . . ?
O21 Cu3 O13 94.12(19) . . ?
O31 Cu3 O13 99.6(2) . . ?
N12C Cu3 O13 89.1(2) . . ?
N1C Cu3 O13 98.2(2) . . ?
O22 Cu4 O13 94.3(2) . . ?
O22 Cu4 N1D 169.4(2) . . ?
O13 Cu4 N1D 90.4(2) . . ?
O22 Cu4 N12D 91.0(2) . . ?
O13 Cu4 N12D 157.8(2) . . ?
N1D Cu4 N12D 81.2(3) . . ?
O22 Cu4 O2W 90.7(2) . . ?
O13 Cu4 O2W 98.8(2) . . ?
N1D Cu4 O2W 98.0(2) . . ?
N12D Cu4 O2W 102.7(2) . . ?
O14 P1 O12 109.7(3) . . ?
O14 P1 O13 110.0(3) . . ?
O12 P1 O13 109.8(3) . . ?
O14 P1 O11 109.3(3) . . ?
O12 P1 O11 110.3(3) . . ?
O13 P1 O11 107.8(3) . . ?
P1 O11 Cu1 123.0(3) . . ?
P1 O12 Cu2 125.7(3) . . ?
P1 O13 Cu4 125.2(3) . . ?
P1 O13 Cu3 127.4(3) . . ?
Cu4 O13 Cu3 101.9(2) . . ?
O24 P2 O22 107.9(3) . . ?
O24 P2 O21 109.5(3) . . ?
O22 P2 O21 110.8(3) . . ?
O24 P2 O23 111.1(3) . . ?
O22 P2 O23 109.0(3) . . ?
O21 P2 O23 108.4(3) . . ?
P2 O21 Cu3 123.0(3) . . ?
P2 O22 Cu4 124.6(3) . . ?
P2 O23 Cu2 124.9(3) . . ?
P2 O23 Cu1 131.1(3) . . ?
Cu2 O23 Cu1 97.93(19) . . ?
O33 C3 O32 124.3(7) . . ?
O33 C3 O31 118.2(6) . . ?
O32 C3 O31 117.5(7) . . ?
C3 O31 Cu3 121.6(5) . . ?
C3 O31 Cu1 117.8(5) . . ?
Cu3 O31 Cu1 119.8(2) . . ?
C2A N1A C14A 119.6(7) . . ?
C2A N1A Cu1 127.9(6) . . ?
C14A N1A Cu1 112.5(5) . . ?
N1A C2A C3A 121.8(10) . . ?
C4A C3A C2A 118.3(10) . . ?
C3A C4A C5A 120.9(9) . . ?
C4A C5A C14A 116.8(10) . . ?
C4A C5A C6A 125.3(10) . . ?
C14A C5A C6A 118.0(10) . . ?
C7A C6A C5A 122.3(9) . . ?
C6A C7A C8A 120.1(9) . . ?
C13A C8A C9A 117.2(9) . . ?
C13A C8A C7A 118.8(10) . . ?
C9A C8A C7A 124.0(9) . . ?
C10A C9A C8A 119.1(9) . . ?
C9A C10A C11A 119.8(9) . . ?
N12A C11A C10A 122.1(8) . . ?
C11A N12A C13A 118.3(7) . . ?
C11A N12A Cu1 129.1(5) . . ?
C13A N12A Cu1 112.6(5) . . ?
N12A C13A C8A 123.4(8) . . ?
N12A C13A C14A 116.0(7) . . ?
C8A C13A C14A 120.5(8) . . ?
N1A C14A C5A 122.5(9) . . ?
N1A C14A C13A 117.2(7) . . ?
C5A C14A C13A 120.3(9) . . ?
C2B N1B C14B 118.7(7) . . ?
C2B N1B Cu2 128.3(5) . . ?
C14B N1B Cu2 112.8(6) . . ?
N1B C2B C3B 120.7(8) . . ?
C4B C3B C2B 120.9(9) . . ?
C3B C4B C5B 119.8(9) . . ?
C4B C5B C14B 117.0(8) . . ?
C4B C5B C6B 125.7(10) . . ?
C14B C5B C6B 117.3(9) . . ?
C7B C6B C5B 122.6(10) . . ?
C6B C7B C8D 120.8(9) . . ?
C13D C8B C9D 115.4(8) . . ?
C13D C8B C7D 119.2(8) . . ?
C9D C8B C7D 125.3(9) . . ?
C10B C9B C8D 119.7(9) . . ?
C9B C10B C11B 121.0(10) . . ?
N12B C11B C10B 121.0(11) . . ?
C11B N12B C13B 118.3(8) . . ?
C11B N12B Cu2 128.2(7) . . ?
C13B N12B Cu2 113.4(5) . . ?
N12B C13B C8D 123.3(9) . . ?
N12B C13B C14B 115.9(7) . . ?
C8D C13B C14B 120.8(10) . . ?
N1B C14B C13B 116.9(8) . . ?
N1B C14B C5B 122.9(8) . . ?
C13B C14B C5B 120.2(8) . . ?
C2C N1C C14C 118.6(6) . . ?
C2C N1C Cu3 129.0(5) . . ?
C14C N1C Cu3 112.4(5) . . ?
N1C C2C C3C 122.4(7) . . ?
C4C C3C C2C 119.8(7) . . ?
C3C C4C C5C 118.9(7) . . ?
C4C C5C C14C 117.6(7) . . ?
C4C C5C C6C 124.2(7) . . ?
C14C C5C C6C 118.2(7) . . ?
C7C C6C C5C 121.0(7) . . ?
C6C C7C C8C 121.7(7) . . ?
C9C C8C C7C 124.7(8) . . ?
C9C C8C C13C 116.5(7) . . ?
C7C C8C C13C 118.8(7) . . ?
C10C C9C C8C 119.0(8) . . ?
C9C C10C C11C 120.0(8) . . ?
N12C C11C C10C 122.7(8) . . ?
C11C N12C C13C 118.2(7) . . ?
C11C N12C Cu3 129.1(5) . . ?
C13C N12C Cu3 112.7(5) . . ?
N12C C13C C8C 123.5(7) . . ?
N12C C13C C14C 116.8(6) . . ?
C8C C13C C14C 119.6(7) . . ?
N1C C14C C5C 122.8(6) . . ?
N1C C14C C13C 116.5(6) . . ?
C5C C14C C13C 120.7(7) . . ?
C2D N1D C14D 119.2(7) . . ?
C2D N1D Cu4 128.3(6) . . ?
C14D N1D Cu4 112.3(5) . . ?
N1D C2D C3D 122.5(9) . . ?
C4D C3D C2D 118.8(9) . . ?
C3D C4D C5D 120.4(9) . . ?
C4D C5D C14D 117.6(9) . . ?
C4D C5D C6D 125.1(9) . . ?
C14D C5D C6D 117.2(9) . . ?
C7D C6D C5D 121.2(9) . . ?
C6D C7D C8B 121.8(9) . . ?
C13B C8D C9B 116.7(11) . . ?
C13B C8D C7B 118.3(10) . . ?
C9B C8D C7B 125.0(9) . . ?
C10D C9D C8B 120.4(8) . . ?
C9D C10D C11D 120.3(9) . . ?
N12D C11D C10D 120.3(9) . . ?
C11D N12D C13D 118.9(7) . . ?
C11D N12D Cu4 127.9(6) . . ?
C13D N12D Cu4 113.0(5) . . ?
N12D C13D C8B 124.6(8) . . ?
N12D C13D C14D 116.0(7) . . ?
C8B C13D C14D 119.2(8) . . ?
N1D C14D C5D 121.5(8) . . ?
N1D C14D C13D 117.3(7) . . ?
C5D C14D C13D 121.3(8) . . ?

loop_
_geom_bond_atom_site_label_1
_geom_bond_atom_site_label_2
_geom_bond_distance
_geom_bond_site_symmetry_2
_geom_bond_publ_flag
Cu1 O11 1.923(5) . ?
Cu1 O31 1.944(5) . ?
Cu1 N12A 2.006(6) . ?
Cu1 N1A 2.027(6) . ?
Cu1 O23 2.347(4) . ?
Cu2 O23 1.930(5) . ?
Cu2 O12 1.938(6) . ?
Cu2 N12B 2.017(6) . ?
Cu2 N1B 2.028(7) . ?
Cu2 O1W 2.274(5) . ?
Cu3 O21 1.928(5) . ?
Cu3 O31 1.940(5) . ?
Cu3 N12C 2.014(6) . ?
Cu3 N1C 2.023(6) . ?
Cu3 O13 2.300(5) . ?
Cu4 O22 1.911(5) . ?
Cu4 O13 1.953(5) . ?
Cu4 N1D 2.007(7) . ?
Cu4 N12D 2.033(6) . ?
Cu4 O2W 2.315(5) . ?
P1 O14 1.519(6) . ?
P1 O12 1.549(6) . ?
P1 O13 1.551(5) . ?
P1 O11 1.553(5) . ?
P2 O24 1.517(5) . ?
P2 O22 1.541(5) . ?
P2 O21 1.551(5) . ?
P2 O23 1.554(5) . ?
C3 O33 1.262(9) . ?
C3 O32 1.265(9) . ?
C3 O31 1.325(9) . ?
N1A C2A 1.337(10) . ?
N1A C14A 1.337(11) . ?
C2A C3A 1.411(13) . ?
C3A C4A 1.364(16) . ?
C4A C5A 1.403(15) . ?
C5A C14A 1.409(12) . ?
C5A C6A 1.422(15) . ?
C6A C7A 1.357(15) . ?
C7A C8A 1.446(13) . ?
C8A C13A 1.388(11) . ?
C8A C9A 1.391(14) . ?
C9A C10A 1.389(14) . ?
C10A C11A 1.389(12) . ?
C11A N12A 1.311(10) . ?
N12A C13A 1.369(10) . ?
C13A C14A 1.426(12) . ?
N1B C2B 1.346(10) . ?
N1B C14B 1.362(10) . ?
C2B C3B 1.383(12) . ?
C3B C4B 1.378(12) . ?
C4B C5B 1.379(13) . ?
C5B C14B 1.409(13) . ?
C5B C6B 1.438(12) . ?
C6B C7B 1.326(16) . ?
C7B C8D 1.431(16) . ?
C8B C13D 1.396(11) . ?
C8B C9D 1.401(13) . ?
C8B C7D 1.408(13) . ?
C9B C10B 1.326(15) . ?
C9B C8D 1.410(15) . ?
C10B C11B 1.427(13) . ?
C11B N12B 1.316(11) . ?
N12B C13B 1.370(12) . ?
C13B C8D 1.402(12) . ?
C13B C14B 1.407(12) . ?
N1C C2C 1.327(9) . ?
N1C C14C 1.347(9) . ?
C2C C3C 1.385(11) . ?
C3C C4C 1.382(11) . ?
C4C C5C 1.395(11) . ?
C5C C14C 1.406(10) . ?
C5C C6C 1.440(11) . ?
C6C C7C 1.360(12) . ?
C7C C8C 1.417(11) . ?
C8C C9C 1.406(11) . ?
C8C C13C 1.418(10) . ?
C9C C10C 1.379(12) . ?
C10C C11C 1.381(11) . ?
C11C N12C 1.329(9) . ?
N12C C13C 1.341(9) . ?
C13C C14C 1.429(10) . ?
N1D C2D 1.318(10) . ?
N1D C14D 1.365(10) . ?
C2D C3D 1.401(12) . ?
C3D C4D 1.363(14) . ?
C4D C5D 1.393(13) . ?
C5D C14D 1.408(12) . ?
C5D C6D 1.432(13) . ?
C6D C7D 1.341(14) . ?
C9D C10D 1.354(13) . ?
C10D C11D 1.415(12) . ?
C11D N12D 1.324(10) . ?
N12D C13D 1.343(10) . ?
C13D C14D 1.413(11) . ?
